data_4321807
loop_
_publ_author_name
'Wendy C. Andersen'
'Daniel R. Mitchell'
'Kenneth J. H. Young'
'Xianhui Bu'
'Vincent M. Lynch'
'Hermann A. Mayer'
'William C. Kaska'

_publ_section_title
;
 The Synthesis, X-ray Crystal Structure, and Molecular Structure of
 Rhenium Tetra-carbonylbromidetrimethylamineisocyanoborane
;
_journal_name_full 'Inorganic Chemistry'
_journal_page_first 1024
_journal_page_last 1027
_journal_paper_doi 10.1021/ic980697d
_journal_volume 38
_journal_year 1999
_chemical_formula_sum 'C4 H11 B N2'
_chemical_formula_weight 97.96
_chemical_name_systematic
; 
 ? 
;
_space_group_IT_number 2
_symmetry_cell_setting triclinic
_symmetry_space_group_name_Hall '-P 1'
_symmetry_space_group_name_H-M 'P -1'
_atom_sites_solution_hydrogens geom
_atom_sites_solution_primary direct
_atom_sites_solution_secondary difmap
_audit_creation_method SHELXL
_cell_angle_alpha 111.41
_cell_angle_beta 96.550(10)
_cell_angle_gamma 91.120(10)
_cell_formula_units_Z 8
_cell_length_a 5.5790(10)
_cell_length_b 13.9180(10)
_cell_length_c 18.737(2)
_cell_measurement_temperature 183(2)
_cell_volume 1342.7(3)
_computing_structure_refinement 'SHELXL-93 (Sheldrick, 1993)'
_computing_structure_solution 'SHELXS-86 (Sheldrick, 1990)'
_diffrn_ambient_temperature 183(2)
_diffrn_radiation_monochromator graphite
_diffrn_radiation_source 'fine-focus sealed tube'
_diffrn_radiation_type MoK\a
_diffrn_radiation_wavelength 0.71073
_diffrn_reflns_av_R_equivalents 0.1363
_diffrn_reflns_av_sigmaI/netI 0.2668
_diffrn_reflns_limit_h_max 4
_diffrn_reflns_limit_h_min -7
_diffrn_reflns_limit_k_max 16
_diffrn_reflns_limit_k_min -16
_diffrn_reflns_limit_l_max 24
_diffrn_reflns_limit_l_min -24
_diffrn_reflns_number 10019
_diffrn_reflns_theta_max 27.50
_diffrn_reflns_theta_min 2.29
_exptl_absorpt_coefficient_mu 0.059
_exptl_crystal_density_diffrn 0.969
_exptl_crystal_F_000 432
_refine_diff_density_max 0.177
_refine_diff_density_min -0.177
_refine_diff_density_rms 0.042
_refine_ls_extinction_coef 0.0081(10)
_refine_ls_extinction_expression Fc^*^=kFc[1+0.001xFc^2^\l^3^/sin(2\q)]^-1/4^
_refine_ls_extinction_method SHELXL
_refine_ls_goodness_of_fit_all 1.018
_refine_ls_goodness_of_fit_obs 1.374
_refine_ls_matrix_type full
_refine_ls_number_parameters 430
_refine_ls_number_reflns 6033
_refine_ls_number_restraints 0
_refine_ls_restrained_S_all 1.102
_refine_ls_restrained_S_obs 1.374
_refine_ls_R_factor_all 0.3054
_refine_ls_R_factor_obs 0.0940
_refine_ls_shift/esd_max 0.090
_refine_ls_shift/esd_mean 0.010
_refine_ls_structure_factor_coef Fsqd
_refine_ls_weighting_details 'w=1/[\s^2^(Fo^2^)+(0.0322P)^2^+0.0000P] where P=(Fo^2^+2Fc^2^)/3'
_refine_ls_weighting_scheme calc
_refine_ls_wR_factor_all 0.1900
_refine_ls_wR_factor_obs 0.1146
_reflns_number_observed 1708
_reflns_number_total 6039
_reflns_observed_criterion >2sigma(I)
_cod_data_source_file ic980697d.cif
_cod_data_source_block dan3
_cod_depositor_comments
;
The following automatic conversions were performed:

'_refine_ls_weighting_scheme' value 'calc
w=1/[\s^2^(Fo^2^)+(0.0322P)^2^+0.0000P] where P=(Fo^2^+2Fc^2^)/3' was
changed to 'calc'. New tag '_refine_ls_weighting_details' was
created. The value of the new tag was set to
'w=1/[\s^2^(Fo^2^)+(0.0322P)^2^+0.0000P] where P=(Fo^2^+2Fc^2^)/3'.

Automatic conversion script
Id: cif_fix_values 3143 2015-03-26 13:38:13Z robertas 
;
_cod_database_code 4321807

loop_
_symmetry_equiv_pos_as_xyz
'x, y, z'
'-x, -y, -z'

loop_
_atom_site_aniso_label
_atom_site_aniso_U_11
_atom_site_aniso_U_22
_atom_site_aniso_U_33
_atom_site_aniso_U_23
_atom_site_aniso_U_13
_atom_site_aniso_U_12
B1A 0.045(5) 0.030(4) 0.036(4) 0.011(3) 0.015(3) 0.002(3)
N2A 0.046(3) 0.037(3) 0.029(2) 0.017(2) 0.002(2) -0.006(2)
N1A 0.031(3) 0.027(2) 0.027(2) 0.008(2) 0.004(2) 0.006(2)
C1A 0.052(5) 0.025(3) 0.062(5) 0.011(3) 0.020(4) 0.010(3)
C2A 0.041(4) 0.044(4) 0.036(4) 0.014(3) -0.001(3) -0.004(3)
C3A 0.060(5) 0.036(3) 0.032(3) 0.011(3) 0.011(3) 0.010(3)
C4A 0.056(4) 0.034(3) 0.053(4) 0.017(3) 0.004(3) 0.009(3)
B1B 0.034(4) 0.034(4) 0.039(4) 0.016(3) 0.005(3) 0.004(3)
N2B 0.050(3) 0.030(3) 0.044(3) 0.014(2) 0.012(2) -0.001(2)
N1B 0.037(3) 0.029(2) 0.027(2) 0.010(2) 0.005(2) 0.007(2)
C1B 0.040(4) 0.040(4) 0.056(4) 0.024(3) 0.008(3) 0.012(3)
C2B 0.043(4) 0.036(3) 0.033(3) 0.008(3) 0.001(3) -0.002(3)
C3B 0.042(4) 0.035(4) 0.039(4) 0.021(3) 0.006(3) 0.004(3)
C4B 0.047(4) 0.036(3) 0.074(4) 0.026(3) 0.010(3) 0.001(3)
B1C 0.038(5) 0.036(4) 0.043(4) 0.015(3) 0.007(3) 0.006(3)
N1C 0.029(3) 0.031(2) 0.026(2) 0.013(2) -0.001(2) -0.003(2)
N2C 0.050(4) 0.036(3) 0.058(3) 0.023(3) 0.007(3) 0.010(2)
C1C 0.048(5) 0.031(4) 0.054(4) 0.018(3) 0.008(4) -0.003(3)
C2C 0.049(4) 0.037(3) 0.036(4) 0.012(3) -0.003(3) 0.004(3)
C3C 0.048(4) 0.036(4) 0.043(4) 0.008(3) 0.018(3) 0.006(3)
C4C 0.076(5) 0.039(4) 0.096(5) 0.036(4) 0.005(4) 0.000(3)
B1D 0.033(4) 0.038(4) 0.043(4) 0.025(3) 0.007(3) 0.002(3)
N2D 0.045(3) 0.031(3) 0.033(2) 0.010(2) 0.009(2) 0.006(2)
N1D 0.033(3) 0.028(2) 0.025(2) 0.009(2) 0.003(2) -0.002(2)
C1D 0.049(5) 0.036(4) 0.065(5) 0.026(4) 0.018(4) 0.005(3)
C2D 0.055(5) 0.051(4) 0.034(4) 0.018(3) -0.003(3) 0.002(3)
C3D 0.059(5) 0.030(3) 0.040(4) 0.011(3) 0.011(3) 0.007(3)
C4D 0.067(5) 0.037(3) 0.062(4) 0.020(3) 0.023(3) 0.010(3)

loop_
_atom_site_label
_atom_site_type_symbol
_atom_site_fract_x
_atom_site_fract_y
_atom_site_fract_z
_atom_site_U_iso_or_equiv
_atom_site_thermal_displace_type
_atom_site_occupancy
_atom_site_calc_flag
_atom_site_refinement_flags
_atom_site_disorder_group
B1A B 0.6068(12) 1.1639(5) 0.3682(4) 0.036(2) Uani 1 d . .
N2A N 0.4524(8) 1.2584(3) 0.3860(2) 0.0362(11) Uani 1 d . .
N1A N 0.4469(7) 1.0705(3) 0.3732(2) 0.0289(10) Uani 1 d . .
C1A C 0.6059(13) 0.9818(4) 0.3634(4) 0.047(2) Uani 1 d . .
C2A C 0.2343(11) 1.0378(5) 0.3136(3) 0.0413(15) Uani 1 d . .
C3A C 0.3641(14) 1.0986(5) 0.4523(3) 0.043(2) Uani 1 d . .
C4A C 0.3440(10) 1.3312(4) 0.4004(3) 0.047(2) Uani 1 d . .
H1AA H 0.7878(123) 1.0075(49) 0.4037(37) 0.133(28) Uiso 1 d . .
H1AB H 0.6361(78) 0.9639(32) 0.3148(25) 0.026(14) Uiso 1 d . .
H1AC H 0.5131(91) 0.9266(41) 0.3651(28) 0.068(19) Uiso 1 d . .
H2AA H 0.1403(84) 1.0969(38) 0.3214(26) 0.047(17) Uiso 1 d . .
H2AB H 0.1556(84) 0.9739(38) 0.3145(26) 0.049(16) Uiso 1 d . .
H2AC H 0.2927(75) 1.0209(32) 0.2584(26) 0.044(14) Uiso 1 d . .
H3AA H 0.5364(90) 1.1220(36) 0.4900(28) 0.063(17) Uiso 1 d . .
H3AB H 0.2602(130) 1.0434(58) 0.4454(41) 0.134(33) Uiso 1 d . .
H3AC H 0.2374(88) 1.1517(39) 0.4506(26) 0.055(17) Uiso 1 d . .
H1B1 H 0.7845(70) 1.1762(28) 0.4140(22) 0.033(12) Uiso 1 d . .
H2B1 H 0.6485(71) 1.1378(31) 0.3075(24) 0.040(13) Uiso 1 d . .
B1B B 0.7214(12) 0.7943(5) 0.1353(4) 0.035(2) Uani 1 d . .
N2B N 0.5503(8) 0.8739(3) 0.1219(2) 0.0410(12) Uani 1 d . .
N1B N 0.5588(7) 0.6951(3) 0.1280(2) 0.0308(11) Uani 1 d . .
C1B C 0.7231(12) 0.6150(5) 0.1335(4) 0.0431(15) Uani 1 d . .
C2B C 0.3993(12) 0.6506(5) 0.0505(3) 0.0395(14) Uani 1 d . .
C3B C 0.4023(11) 0.7184(5) 0.1895(3) 0.0370(14) Uani 1 d . .
C4B C 0.4310(10) 0.9358(4) 0.1125(3) 0.051(2) Uani 1 d . .
H1BA H 0.8299(77) 0.5971(30) 0.0884(24) 0.035(14) Uiso 1 d . .
H1BB H 0.6356(79) 0.5553(35) 0.1349(24) 0.042(15) Uiso 1 d . .
H1BC H 0.8353(80) 0.6450(33) 0.1804(26) 0.039(15) Uiso 1 d . .
H2BA H 0.5233(82) 0.6310(33) 0.0130(25) 0.044(15) Uiso 1 d . .
H2BB H 0.2742(75) 0.7053(31) 0.0465(22) 0.027(12) Uiso 1 d . .
H2BC H 0.3029(82) 0.5844(37) 0.0461(26) 0.052(16) Uiso 1 d . .
H3BA H 0.3135(81) 0.7716(37) 0.1824(26) 0.044(16) Uiso 1 d . .
H3BB H 0.5059(79) 0.7457(34) 0.2435(28) 0.045(14) Uiso 1 d . .
H3BC H 0.3220(76) 0.6622(35) 0.1892(24) 0.030(14) Uiso 1 d . .
H1B2 H 0.8303(63) 0.7697(25) 0.0901(20) 0.012(10) Uiso 1 d . .
H2B2 H 0.8241(63) 0.8278(27) 0.1977(21) 0.024(11) Uiso 1 d . .
B1C B 0.7844(12) 0.6570(5) 0.3696(4) 0.039(2) Uani 1 d . .
N1C N 0.9530(7) 0.5681(3) 0.3765(2) 0.0283(10) Uani 1 d . .
N2C N 0.9479(8) 0.7499(3) 0.3750(3) 0.0464(13) Uani 1 d . .
C1C C 0.7873(13) 0.4786(5) 0.3712(4) 0.044(2) Uani 1 d . .
C2C C 1.1118(12) 0.6037(5) 0.4504(3) 0.0415(15) Uani 1 d . .
C3C C 1.1031(12) 0.5332(5) 0.3114(4) 0.043(2) Uani 1 d . .
C4C C 1.0653(13) 0.8209(5) 0.3811(4) 0.067(2) Uani 1 d . .
H1CA H 0.6670(89) 0.4569(37) 0.3205(29) 0.061(18) Uiso 1 d . .
H1CB H 0.7051(88) 0.5056(37) 0.4251(29) 0.063(17) Uiso 1 d . .
H1CC H 0.8790(78) 0.4348(32) 0.3729(24) 0.020(15) Uiso 1 d . .
H2CA H 1.2216(92) 0.6615(41) 0.4525(29) 0.065(18) Uiso 1 d . .
H2CB H 1.2082(73) 0.5467(32) 0.4526(22) 0.027(13) Uiso 1 d . .
H2CC H 1.0029(92) 0.6229(37) 0.4950(29) 0.066(18) Uiso 1 d . .
H3CA H 0.9965(92) 0.5053(39) 0.2656(29) 0.064(19) Uiso 1 d . .
H3CB H 1.2094(74) 0.4764(33) 0.3142(22) 0.027(13) Uiso 1 d . .
H3CC H 1.2397(77) 0.5956(35) 0.3203(23) 0.041(14) Uiso 1 d . .
H1B3 H 0.6770(71) 0.6176(31) 0.3078(24) 0.038(13) Uiso 1 d . .
H2B3 H 0.6796(72) 0.6798(30) 0.4212(23) 0.036(13) Uiso 1 d . .
B1D B 0.8860(12) 0.2852(5) 0.1247(4) 0.035(2) Uani 1 d . .
N2D N 1.0412(8) 0.3668(3) 0.1122(2) 0.0365(11) Uani 1 d . .
N1D N 1.0461(7) 0.1911(3) 0.1226(2) 0.0293(11) Uani 1 d . .
C1D C 0.8873(13) 0.1095(5) 0.1314(4) 0.047(2) Uani 1 d . .
C2D C 1.2526(13) 0.2230(5) 0.1880(3) 0.047(2) Uani 1 d . .
C3D C 1.1488(13) 0.1446(5) 0.0483(3) 0.0433(15) Uani 1 d . .
C4D C 1.1531(11) 0.4295(5) 0.1023(3) 0.053(2) Uani 1 d . .
H1DA H 0.8199(89) 0.1406(38) 0.1788(29) 0.052(18) Uiso 1 d . .
H1DB H 0.9755(87) 0.0555(38) 0.1301(27) 0.052(18) Uiso 1 d . .
H1DC H 0.7544(95) 0.0905(40) 0.0814(32) 0.081(21) Uiso 1 d . .
H2DA H 1.1732(81) 0.2565(35) 0.2363(28) 0.055(16) Uiso 1 d . .
H2DB H 1.3545(81) 0.2758(36) 0.1796(25) 0.041(15) Uiso 1 d . .
H2DC H 1.3747(100) 0.1540(46) 0.1781(32) 0.094(22) Uiso 1 d . .
H3DA H 1.2308(69) 0.2000(30) 0.0436(21) 0.016(12) Uiso 1 d . .
H3DB H 1.0072(93) 0.1298(37) 0.0070(29) 0.064(19) Uiso 1 d . .
H3DC H 1.2349(72) 0.0851(32) 0.0483(22) 0.025(13) Uiso 1 d . .
H1B4 H 0.8152(79) 0.3095(32) 0.1814(26) 0.047(14) Uiso 1 d . .
H2B4 H 0.7419(71) 0.2520(29) 0.0776(23) 0.029(12) Uiso 1 d . .

loop_
_atom_type_symbol
_atom_type_description
_atom_type_scat_dispersion_real
_atom_type_scat_dispersion_imag
_atom_type_scat_source
C C 0.0033 0.0016 'International Tables Vol C Tables 4.2.6.8 and 6.1.1.4'
H H 0.0000 0.0000 'International Tables Vol C Tables 4.2.6.8 and 6.1.1.4'
B B 0.0013 0.0007 'International Tables Vol C Tables 4.2.6.8 and 6.1.1.4'
N N 0.0061 0.0033 'International Tables Vol C Tables 4.2.6.8 and 6.1.1.4'

loop_
_geom_angle_atom_site_label_1
_geom_angle_atom_site_label_2
_geom_angle_atom_site_label_3
_geom_angle
_geom_angle_site_symmetry_1
_geom_angle_site_symmetry_3
_geom_angle_publ_flag
N2A B1A N1A 107.8(5) . . ?
N2A B1A H1B1 114.0(19) . . ?
N1A B1A H1B1 105.8(18) . . ?
N2A B1A H2B1 110.4(22) . . ?
N1A B1A H2B1 105.9(22) . . ?
H1B1 B1A H2B1 112.4(30) . . ?
C4A N2A B1A 177.7(6) . . ?
C2A N1A C1A 109.9(5) . . ?
C2A N1A C3A 109.2(5) . . ?
C1A N1A C3A 106.5(5) . . ?
C2A N1A B1A 112.3(4) . . ?
C1A N1A B1A 107.5(5) . . ?
C3A N1A B1A 111.3(4) . . ?
N1A C1A H1AA 111.8(32) . . ?
N1A C1A H1AB 103.0(29) . . ?
H1AA C1A H1AB 108.3(45) . . ?
N1A C1A H1AC 108.0(34) . . ?
H1AA C1A H1AC 118.2(46) . . ?
H1AB C1A H1AC 106.2(42) . . ?
N1A C2A H2AA 107.0(28) . . ?
N1A C2A H2AB 108.7(28) . . ?
H2AA C2A H2AB 118.3(42) . . ?
N1A C2A H2AC 108.9(24) . . ?
H2AA C2A H2AC 105.2(36) . . ?
H2AB C2A H2AC 108.5(36) . . ?
N1A C3A H3AA 101.3(26) . . ?
N1A C3A H3AB 102.4(47) . . ?
H3AA C3A H3AB 127.4(52) . . ?
N1A C3A H3AC 101.1(27) . . ?
H3AA C3A H3AC 121.7(37) . . ?
H3AB C3A H3AC 98.6(53) . . ?
N2B B1B N1B 107.7(5) . . ?
N2B B1B H1B2 109.0(19) . . ?
N1B B1B H1B2 106.4(19) . . ?
N2B B1B H2B2 109.9(18) . . ?
N1B B1B H2B2 107.5(18) . . ?
H1B2 B1B H2B2 116.0(27) . . ?
C4B N2B B1B 177.3(6) . . ?
C3B N1B C1B 109.4(4) . . ?
C3B N1B C2B 108.1(4) . . ?
C1B N1B C2B 107.8(4) . . ?
C3B N1B B1B 111.9(4) . . ?
C1B N1B B1B 107.8(4) . . ?
C2B N1B B1B 111.7(4) . . ?
N1B C1B H1BA 108.9(23) . . ?
N1B C1B H1BB 111.8(28) . . ?
H1BA C1B H1BB 113.2(36) . . ?
N1B C1B H1BC 108.3(27) . . ?
H1BA C1B H1BC 105.2(37) . . ?
H1BB C1B H1BC 109.2(37) . . ?
N1B C2B H2BA 101.9(25) . . ?
N1B C2B H2BB 109.1(21) . . ?
H2BA C2B H2BB 118.6(35) . . ?
N1B C2B H2BC 110.2(27) . . ?
H2BA C2B H2BC 108.7(36) . . ?
H2BB C2B H2BC 108.1(35) . . ?
N1B C3B H3BA 102.3(30) . . ?
N1B C3B H3BB 110.4(26) . . ?
H3BA C3B H3BB 109.9(38) . . ?
N1B C3B H3BC 112.8(30) . . ?
H3BA C3B H3BC 118.6(42) . . ?
H3BB C3B H3BC 103.0(36) . . ?
N2C B1C N1C 108.2(5) . . ?
N2C B1C H1B3 111.4(20) . . ?
N1C B1C H1B3 102.5(20) . . ?
N2C B1C H2B3 109.4(21) . . ?
N1C B1C H2B3 106.3(21) . . ?
H1B3 B1C H2B3 118.3(29) . . ?
C2C N1C C3C 109.5(5) . . ?
C2C N1C C1C 109.5(5) . . ?
C3C N1C C1C 108.9(5) . . ?
C2C N1C B1C 111.3(4) . . ?
C3C N1C B1C 110.8(4) . . ?
C1C N1C B1C 106.8(5) . . ?
C4C N2C B1C 177.6(7) . . ?
N1C C1C H1CA 109.4(28) . . ?
N1C C1C H1CB 105.0(26) . . ?
H1CA C1C H1CB 115.6(38) . . ?
N1C C1C H1CC 103.6(34) . . ?
H1CA C1C H1CC 114.1(42) . . ?
H1CB C1C H1CC 108.2(42) . . ?
N1C C2C H2CA 108.5(30) . . ?
N1C C2C H2CB 108.4(24) . . ?
H2CA C2C H2CB 108.8(40) . . ?
N1C C2C H2CC 108.1(28) . . ?
H2CA C2C H2CC 114.1(41) . . ?
H2CB C2C H2CC 108.7(37) . . ?
N1C C3C H3CA 107.2(33) . . ?
N1C C3C H3CB 112.1(24) . . ?
H3CA C3C H3CB 106.9(40) . . ?
N1C C3C H3CC 108.2(23) . . ?
H3CA C3C H3CC 121.6(40) . . ?
H3CB C3C H3CC 100.8(34) . . ?
N2D B1D N1D 108.6(5) . . ?
N2D B1D H1B4 115.7(23) . . ?
N1D B1D H1B4 104.7(23) . . ?
N2D B1D H2B4 111.5(21) . . ?
N1D B1D H2B4 104.6(22) . . ?
H1B4 B1D H2B4 110.9(32) . . ?
C4D N2D B1D 178.2(6) . . ?
C3D N1D C1D 108.1(5) . . ?
C3D N1D C2D 108.2(5) . . ?
C1D N1D C2D 108.2(5) . . ?
C3D N1D B1D 112.5(4) . . ?
C1D N1D B1D 107.9(4) . . ?
C2D N1D B1D 111.8(4) . . ?
N1D C1D H1DA 107.3(31) . . ?
N1D C1D H1DB 108.9(34) . . ?
H1DA C1D H1DB 113.6(45) . . ?
N1D C1D H1DC 101.8(30) . . ?
H1DA C1D H1DC 112.6(43) . . ?
H1DB C1D H1DC 111.9(43) . . ?
N1D C2D H2DA 104.6(27) . . ?
N1D C2D H2DB 105.8(26) . . ?
H2DA C2D H2DB 109.5(38) . . ?
N1D C2D H2DC 107.8(28) . . ?
H2DA C2D H2DC 124.3(39) . . ?
H2DB C2D H2DC 103.6(40) . . ?
N1D C3D H3DA 103.9(25) . . ?
N1D C3D H3DB 105.0(30) . . ?
H3DA C3D H3DB 102.1(37) . . ?
N1D C3D H3DC 109.5(25) . . ?
H3DA C3D H3DC 119.5(37) . . ?
H3DB C3D H3DC 115.2(38) . . ?

loop_
_geom_bond_atom_site_label_1
_geom_bond_atom_site_label_2
_geom_bond_distance
_geom_bond_site_symmetry_2
_geom_bond_publ_flag
B1A N2A 1.541(7) . ?
B1A N1A 1.598(7) . ?
B1A H1B1 1.20(4) . ?
B1A H2B1 1.11(4) . ?
N2A C4A 1.152(6) . ?
N1A C2A 1.472(6) . ?
N1A C1A 1.504(7) . ?
N1A C3A 1.517(6) . ?
C1A H1AA 1.16(7) . ?
C1A H1AB 0.89(4) . ?
C1A H1AC 0.93(5) . ?
C2A H2AA 0.96(5) . ?
C2A H2AB 0.99(5) . ?
C2A H2AC 1.06(4) . ?
C3A H3AA 1.09(5) . ?
C3A H3AB 0.91(7) . ?
C3A H3AC 1.04(5) . ?
B1B N2B 1.547(7) . ?
B1B N1B 1.592(7) . ?
B1B H1B2 1.06(3) . ?
B1B H2B2 1.16(3) . ?
N2B C4B 1.149(6) . ?
N1B C3B 1.470(7) . ?
N1B C1B 1.481(6) . ?
N1B C2B 1.521(6) . ?
C1B H1BA 1.05(4) . ?
C1B H1BB 0.97(4) . ?
C1B H1BC 0.97(4) . ?
C2B H2BA 1.01(4) . ?
C2B H2BB 1.06(4) . ?
C2B H2BC 1.03(5) . ?
C3B H3BA 0.94(5) . ?
C3B H3BB 1.04(5) . ?
C3B H3BC 0.89(4) . ?
B1C N2C 1.534(7) . ?
B1C N1C 1.601(7) . ?
B1C H1B3 1.17(4) . ?
B1C H2B3 1.14(4) . ?
N1C C2C 1.467(6) . ?
N1C C3C 1.497(6) . ?
N1C C1C 1.504(7) . ?
N2C C4C 1.138(7) . ?
C1C H1CA 1.04(5) . ?
C1C H1CB 1.10(5) . ?
C1C H1CC 0.81(4) . ?
C2C H2CA 0.99(5) . ?
C2C H2CB 0.98(4) . ?
C2C H2CC 1.05(5) . ?
C3C H3CA 0.93(5) . ?
C3C H3CB 1.01(4) . ?
C3C H3CC 1.10(4) . ?
B1D N2D 1.515(7) . ?
B1D N1D 1.590(7) . ?
B1D H1B4 1.11(4) . ?
B1D H2B4 1.08(4) . ?
N2D C4D 1.144(6) . ?
N1D C3D 1.492(7) . ?
N1D C1D 1.494(7) . ?
N1D C2D 1.512(6) . ?
C1D H1DA 0.96(5) . ?
C1D H1DB 0.90(5) . ?
C1D H1DC 1.07(5) . ?
C2D H2DA 1.01(5) . ?
C2D H2DB 0.99(5) . ?
C2D H2DC 1.16(6) . ?
C3D H3DA 0.93(4) . ?
C3D H3DB 1.00(5) . ?
C3D H3DC 0.97(4) . ?

loop_
_geom_torsion_atom_site_label_1
_geom_torsion_atom_site_label_2
_geom_torsion_atom_site_label_3
_geom_torsion_atom_site_label_4
_geom_torsion
_geom_torsion_site_symmetry_1
_geom_torsion_site_symmetry_2
_geom_torsion_site_symmetry_3
_geom_torsion_site_symmetry_4
_geom_torsion_publ_flag
N1A B1A N2A C4A 148.0(131) . . . . ?
N2A B1A N1A C2A 64.4(6) . . . . ?
N2A B1A N1A C1A -174.6(5) . . . . ?
N2A B1A N1A C3A -58.3(6) . . . . ?
N1B B1B N2B C4B 178.8(1000) . . . . ?
N2B B1B N1B C3B -64.9(5) . . . . ?
N2B B1B N1B C1B 174.8(5) . . . . ?
N2B B1B N1B C2B 56.6(6) . . . . ?
N2C B1C N1C C2C 60.3(6) . . . . ?
N2C B1C N1C C3C -61.7(6) . . . . ?
N2C B1C N1C C1C 179.8(5) . . . . ?
N1C B1C N2C C4C -124.2(159) . . . . ?
N1D B1D N2D C4D 161.8(174) . . . . ?
N2D B1D N1D C3D -58.4(6) . . . . ?
N2D B1D N1D C1D -177.5(5) . . . . ?
N2D B1D N1D C2D 63.6(6) . . . . ?
